data_7122093
loop_
_publ_author_name
'Morgan, Lewis C. F.'
'Kim, Yejin'
'Blandy, Jack N.'
'Murray, Claire A.'
'Christensen, Kirsten E.'
'Thompson, Amber L.'

_publ_section_title
;
 Unexpected behaviour in derivatives of Barluenga's reagent,
 Hal(Coll)<sub>2</sub>X (Coll = 2,4,6-trimethyl pyridine, collidine; Hal =
 I, Br; X = PF<sub>6</sub>, ClO<sub>4</sub> &amp; BF<sub>4</sub>).
;
_journal_issue 70
_journal_name_full 'Chemical communications (Cambridge, England)'
_journal_page_first 9849
_journal_page_last 9852
_journal_paper_doi 10.1039/c8cc05430d
_journal_volume 54
_journal_year 2018
_chemical_formula_moiety 'C16 H22 I N2, F6 P'
_chemical_formula_sum 'C16 H22 F6 I N2 P'
_chemical_formula_weight 514.23
_chemical_melting_point ?
_space_group_IT_number 2
_space_group_name_Hall '-P 1'
_space_group_name_H-M_alt 'P -1'
_symmetry_cell_setting triclinic
_symmetry_space_group_name_Hall '-P 1'
_symmetry_space_group_name_H-M 'P -1'
_atom_sites_solution_hydrogens difmap
_atom_sites_solution_primary other
_audit_creation_date 2018-06-04
_audit_creation_method CRYSTALS_ver_14.61_build_6720
_audit_update_record
;
2018-07-05 deposited with the CCDC.
2018-08-06 downloaded from the CCDC.
;
_cell_angle_alpha 99.537(3)
_cell_angle_beta 98.842(3)
_cell_angle_gamma 98.269(3)
_cell_formula_units_Z 2
_cell_length_a 8.0754(2)
_cell_length_b 8.3550(3)
_cell_length_c 15.6634(7)
_cell_measurement_reflns_used 5716
_cell_measurement_temperature 300
_cell_measurement_theta_max 76
_cell_measurement_theta_min 5
_cell_volume 1014.16(7)
_computing_cell_refinement
; 
 CrysAlisPro (Rigaku Oxford Diffraction, 2017) 
;
_computing_data_collection 'SuperNova, (Oxford Diffraction, 2010)'
_computing_data_reduction
; 
 CrysAlisPro (Rigaku Oxford Diffraction, 2017) 
;
_computing_molecular_graphics 'CAMERON (Watkin et al., 1996)'
_computing_publication_material 'CRYSTALS (Betteridge et al., 2003)'
_computing_structure_refinement 'CRYSTALS (Betteridge et al., 2003)'
_computing_structure_solution 'Refined from known structure'
_diffrn_ambient_temperature 300
_diffrn_measured_fraction_theta_full 0.997
_diffrn_measured_fraction_theta_max 0.982
_diffrn_measurement_device Area
_diffrn_measurement_device_type 'Oxford Diffraction SuperNova'
_diffrn_measurement_method \w
_diffrn_radiation_monochromator 'focussing mirrors'
_diffrn_radiation_type 'Cu K\a'
_diffrn_radiation_wavelength 1.54184
_diffrn_reflns_av_R_equivalents 0.035
_diffrn_reflns_av_sigmaI/netI 0.0447
_diffrn_reflns_limit_h_max 10
_diffrn_reflns_limit_h_min -7
_diffrn_reflns_limit_k_max 10
_diffrn_reflns_limit_k_min -10
_diffrn_reflns_limit_l_max 19
_diffrn_reflns_limit_l_min -19
_diffrn_reflns_number 9190
_diffrn_reflns_theta_full 72.500
_diffrn_reflns_theta_max 76.049
_diffrn_reflns_theta_min 5.452
_diffrn_standards_number 0
_exptl_absorpt_coefficient_mu 13.680
_exptl_absorpt_correction_T_max 0.38
_exptl_absorpt_correction_T_min 0.10
_exptl_absorpt_correction_type multi-scan
_exptl_absorpt_process_details
; 
 CrysAlisPro (Rigaku Oxford Diffraction, 2017) 
;
_exptl_crystal_colour clear_pale_colourless
_exptl_crystal_density_diffrn 1.684
_exptl_crystal_density_method 'not measured'
_exptl_crystal_description plate
_exptl_crystal_F_000 507.998
_exptl_crystal_size_max 0.23
_exptl_crystal_size_mid 0.19
_exptl_crystal_size_min 0.07
_refine_diff_density_max 1.02
_refine_diff_density_min -0.80
_refine_ls_extinction_method None
_refine_ls_goodness_of_fit_ref 0.9047
_refine_ls_hydrogen_treatment constr
_refine_ls_matrix_type full
_refine_ls_number_parameters 235
_refine_ls_number_reflns 4173
_refine_ls_number_restraints 0
_refine_ls_R_factor_all 0.0404
_refine_ls_R_factor_gt 0.0381
_refine_ls_shift/su_max 0.0004285
_refine_ls_shift/su_mean 0.0000117
_refine_ls_structure_factor_coef Fsqd
_refine_ls_weighting_details
;
 Method= Modified Sheldrick 
 w=1/[\s^2^(F^2^) + ( 0.07P)^2^ + 1.24P] 
 ,where P=(max(Fo^2^,0) + 2Fc^2^)/3 
;
_refine_ls_weighting_scheme calc
_refine_ls_wR_factor_all 0.1042
_refine_ls_wR_factor_gt 0.1015
_refine_ls_wR_factor_ref 0.1042
_reflns_limit_h_max 9
_reflns_limit_h_min -10
_reflns_limit_k_max 10
_reflns_limit_k_min -10
_reflns_limit_l_max 19
_reflns_limit_l_min 0
_reflns_number_gt 3899
_reflns_number_total 4174
_reflns_threshold_expression I>2.0\s(I)
_oxford_diffrn_Wilson_B_factor 3.85
_oxford_diffrn_Wilson_scale 0.06
_oxford_refine_ls_r_factor_ref 0.0404
_oxford_refine_ls_scale 4.40(7)
_oxford_reflns_number_all 4173
_oxford_structure_analysis_title 130lcm18
_cod_data_source_file c8cc05430d2.cif
_cod_data_source_block IColl2PF6-300K
_cod_depositor_comments
;
The following automatic conversions were performed:

'_chemical_melting_point' value 'not measured' was changed to '?' -
the value is undefined or not given.

Automatic conversion script
Id: cif_fix_values 4973 2017-02-22 13:04:09Z antanas 

 Adding full bibliography for 7122093--7122107.cif.
;
_cod_original_sg_symbol_H-M 'P -1 '
_cod_database_code 7122093
_oxford_refine_reflns_threshold_expression_ref I>-3.0\s(I)

loop_
_symmetry_equiv_pos_as_xyz
x,y,z
-x,-y,-z

loop_
_atom_site_label
_atom_site_type_symbol
_atom_site_fract_x
_atom_site_fract_y
_atom_site_fract_z
_atom_site_U_iso_or_equiv
_atom_site_occupancy
_atom_site_adp_type
_atom_site_refinement_flags_posn
I1 I 0.48038(3) 0.52009(3) 0.224666(14) 0.0496 1.0000 Uani .
N11 N 0.3518(4) 0.5395(4) 0.0853(2) 0.0520 1.0000 Uani .
C12 C 0.2656(6) 0.4033(5) 0.0285(3) 0.0562 1.0000 Uani .
C13 C 0.1760(6) 0.4145(6) -0.0522(3) 0.0616 1.0000 Uani .
C14 C 0.1728(6) 0.5644(6) -0.0770(3) 0.0591 1.0000 Uani .
C15 C 0.2645(6) 0.7022(6) -0.0184(3) 0.0627 1.0000 Uani .
C16 C 0.3539(6) 0.6893(5) 0.0621(3) 0.0572 1.0000 Uani .
C17 C 0.2685(8) 0.2384(6) 0.0551(3) 0.0765 1.0000 Uani .
C18 C 0.0745(7) 0.5753(8) -0.1653(3) 0.0773 1.0000 Uani .
C19 C 0.4540(8) 0.8399(6) 0.1250(4) 0.0775 1.0000 Uani .
N21 N 0.6061(4) 0.4963(4) 0.3617(2) 0.0504 1.0000 Uani .
C22 C 0.6541(6) 0.6307(5) 0.4272(3) 0.0556 1.0000 Uani .
C23 C 0.7378(6) 0.6171(6) 0.5083(3) 0.0627 1.0000 Uani .
C24 C 0.7787(6) 0.4687(6) 0.5242(3) 0.0620 1.0000 Uani .
C25 C 0.7267(6) 0.3335(6) 0.4568(3) 0.0612 1.0000 Uani .
C26 C 0.6391(5) 0.3478(5) 0.3756(3) 0.0545 1.0000 Uani .
C27 C 0.6141(8) 0.7927(6) 0.4096(4) 0.0742 1.0000 Uani .
C28 C 0.8771(8) 0.4553(9) 0.6126(4) 0.0823 1.0000 Uani .
C29 C 0.5807(7) 0.1989(6) 0.3038(4) 0.0731 1.0000 Uani .
P1 P 0.03725(16) -0.01929(16) 0.26893(9) 0.0700 1.0000 Uani .
F11 F -0.0458(8) 0.0879(9) 0.3347(5) 0.1735 1.0000 Uani .
F12 F -0.1080(8) -0.0023(9) 0.1931(5) 0.1702 1.0000 Uani .
F13 F 0.1495(7) 0.1434(7) 0.2583(4) 0.1483 1.0000 Uani .
F14 F 0.1820(9) -0.0323(8) 0.3436(5) 0.1727 1.0000 Uani .
F15 F -0.0799(8) -0.1818(7) 0.2757(5) 0.1582 1.0000 Uani .
F16 F 0.1178(8) -0.1274(11) 0.2045(6) 0.2244 1.0000 Uani .
H171 H 0.2224 0.1501 0.0067 0.1151 1.0000 Uiso R
H173 H 0.2062 0.2288 0.1029 0.1148 1.0000 Uiso R
H172 H 0.3849 0.2266 0.0765 0.1148 1.0000 Uiso R
H131 H 0.1150 0.3208 -0.0904 0.0740 1.0000 Uiso R
H151 H 0.2646 0.8070 -0.0331 0.0748 1.0000 Uiso R
H193 H 0.5712 0.8304 0.1388 0.1161 1.0000 Uiso R
H192 H 0.4100 0.8577 0.1787 0.1160 1.0000 Uiso R
H191 H 0.4431 0.9352 0.0981 0.1158 1.0000 Uiso R
H181 H 0.1232 0.5256 -0.2117 0.1160 1.0000 Uiso R
H182 H 0.0735 0.6891 -0.1686 0.1159 1.0000 Uiso R
H183 H -0.0407 0.5202 -0.1716 0.1160 1.0000 Uiso R
H271 H 0.6458 0.8711 0.4639 0.1107 1.0000 Uiso R
H273 H 0.4955 0.7832 0.3888 0.1109 1.0000 Uiso R
H272 H 0.6770 0.8272 0.3664 0.1111 1.0000 Uiso R
H231 H 0.7652 0.7101 0.5525 0.0747 1.0000 Uiso R
H281 H 0.8904 0.3412 0.6136 0.1233 1.0000 Uiso R
H282 H 0.9898 0.5211 0.6243 0.1233 1.0000 Uiso R
H283 H 0.8201 0.4901 0.6598 0.1233 1.0000 Uiso R
H251 H 0.7512 0.2301 0.4652 0.0733 1.0000 Uiso R
H291 H 0.6395 0.2086 0.2555 0.1102 1.0000 Uiso R
H292 H 0.4587 0.1808 0.2815 0.1100 1.0000 Uiso R
H293 H 0.6083 0.1027 0.3254 0.1101 1.0000 Uiso R

loop_
_atom_site_aniso_label
_atom_site_aniso_U_11
_atom_site_aniso_U_22
_atom_site_aniso_U_33
_atom_site_aniso_U_23
_atom_site_aniso_U_13
_atom_site_aniso_U_12
I1 0.05117(16) 0.06222(17) 0.03418(14) 0.00830(10) 0.00329(9) 0.01172(11)
N11 0.0580(18) 0.0561(17) 0.0394(15) 0.0074(13) 0.0021(13) 0.0113(14)
C12 0.066(2) 0.057(2) 0.0437(19) 0.0071(16) 0.0071(17) 0.0133(18)
C13 0.070(3) 0.067(2) 0.042(2) 0.0033(17) 0.0034(17) 0.009(2)
C14 0.059(2) 0.075(3) 0.044(2) 0.0119(18) 0.0041(17) 0.020(2)
C15 0.068(3) 0.064(2) 0.057(2) 0.0182(19) 0.0039(19) 0.017(2)
C16 0.059(2) 0.060(2) 0.050(2) 0.0084(17) 0.0060(17) 0.0111(18)
C17 0.109(4) 0.058(2) 0.059(3) 0.012(2) 0.007(3) 0.011(2)
C18 0.077(3) 0.102(4) 0.052(2) 0.021(2) -0.005(2) 0.024(3)
C19 0.089(4) 0.063(3) 0.070(3) 0.007(2) -0.005(3) 0.005(2)
N21 0.0545(17) 0.0576(17) 0.0377(15) 0.0114(13) 0.0025(12) 0.0087(14)
C22 0.062(2) 0.057(2) 0.0447(19) 0.0072(16) 0.0065(16) 0.0038(17)
C23 0.074(3) 0.065(2) 0.042(2) 0.0050(17) 0.0040(18) 0.003(2)
C24 0.061(2) 0.081(3) 0.043(2) 0.0174(19) 0.0065(17) 0.005(2)
C25 0.065(2) 0.065(2) 0.055(2) 0.0207(19) 0.0052(18) 0.0117(19)
C26 0.054(2) 0.060(2) 0.0452(19) 0.0081(16) 0.0029(15) 0.0060(16)
C27 0.098(4) 0.057(2) 0.063(3) 0.009(2) 0.004(2) 0.012(2)
C28 0.083(3) 0.112(4) 0.052(3) 0.029(3) 0.001(2) 0.015(3)
C29 0.084(3) 0.059(2) 0.066(3) 0.004(2) -0.004(2) 0.010(2)
P1 0.0611(6) 0.0639(7) 0.0764(8) 0.0014(6) 0.0076(6) 0.0021(5)
F11 0.139(5) 0.181(6) 0.167(6) -0.068(5) 0.045(4) 0.018(4)
F12 0.128(4) 0.170(5) 0.175(6) 0.031(5) -0.064(4) 0.001(4)
F13 0.118(4) 0.130(4) 0.180(6) 0.066(4) -0.008(3) -0.037(3)
F14 0.157(5) 0.149(5) 0.189(6) 0.059(4) -0.061(4) 0.016(4)
F15 0.134(4) 0.110(3) 0.217(7) 0.035(4) 0.039(4) -0.032(3)
F16 0.122(4) 0.245(8) 0.250(9) -0.128(7) 0.068(5) 0.015(5)

loop_
_atom_type_symbol
_atom_type_scat_dispersion_real
_atom_type_scat_dispersion_imag
_atom_type_scat_Cromer_Mann_a1
_atom_type_scat_Cromer_Mann_b1
_atom_type_scat_Cromer_Mann_a2
_atom_type_scat_Cromer_Mann_b2
_atom_type_scat_Cromer_Mann_a3
_atom_type_scat_Cromer_Mann_b3
_atom_type_scat_Cromer_Mann_a4
_atom_type_scat_Cromer_Mann_b4
_atom_type_scat_Cromer_Mann_c
_atom_type_scat_source
I -0.3257 6.8362 20.1472 4.3470 18.9949 0.3814 7.5138 27.7660 2.2735 66.8776 4.0712 'International Tables Vol C 4.2.6.8 and 6.1.1.4'
N 0.0311 0.0180 12.2126 0.0057 3.1322 9.8933 2.0125 28.9975 1.1663 0.5826 -11.5290 'International Tables Vol C 4.2.6.8 and 6.1.1.4'
C 0.0181 0.0091 2.3100 20.8439 1.0200 10.2075 1.5886 0.5687 0.8650 51.6512 0.2156 'International Tables Vol C 4.2.6.8 and 6.1.1.4'
H 0.0000 0.0000 0.4930 10.5109 0.3229 26.1257 0.1402 3.1424 0.0408 57.7998 0.0030 'International Tables Vol C 4.2.6.8 and 6.1.1.4'
P 0.2955 0.4335 6.4345 1.9067 4.1791 27.1570 1.7800 0.5260 1.4908 68.1645 1.1149 'International Tables Vol C 4.2.6.8 and 6.1.1.4'
F 0.0727 0.0534 3.5392 10.2825 2.6412 4.2944 1.5170 0.2615 1.0243 26.1476 0.2776 'International Tables Vol C 4.2.6.8 and 6.1.1.4'

loop_
_geom_angle_atom_site_label_1
_geom_angle_atom_site_label_2
_geom_angle_atom_site_label_3
_geom_angle
_geom_angle_publ_flag
N11 I1 N21 179.06(11) yes
I1 N11 C12 120.1(3) yes
I1 N11 C16 120.1(3) yes
C12 N11 C16 119.6(3) yes
N11 C12 C13 120.8(4) yes
N11 C12 C17 118.5(4) yes
C13 C12 C17 120.7(4) yes
C12 C13 C14 121.0(4) yes
C12 C13 H131 120.5 no
C14 C13 H131 118.5 no
C13 C14 C15 117.1(4) yes
C13 C14 C18 120.6(5) yes
C15 C14 C18 122.2(5) yes
C14 C15 C16 121.3(4) yes
C14 C15 H151 119.4 no
C16 C15 H151 119.3 no
C15 C16 N11 120.1(4) yes
C15 C16 C19 120.7(4) yes
N11 C16 C19 119.2(4) yes
C12 C17 H171 111.5 no
C12 C17 H173 110.7 no
H171 C17 H173 109.8 no
C12 C17 H172 110.2 no
H171 C17 H172 107.6 no
H173 C17 H172 107.0 no
C14 C18 H181 111.2 no
C14 C18 H182 109.5 no
H181 C18 H182 109.4 no
C14 C18 H183 109.3 no
H181 C18 H183 108.9 no
H182 C18 H183 108.5 no
C16 C19 H193 111.0 no
C16 C19 H192 111.3 no
H193 C19 H192 108.8 no
C16 C19 H191 108.6 no
H193 C19 H191 110.0 no
H192 C19 H191 107.1 no
I1 N21 C22 120.4(3) yes
I1 N21 C26 119.1(3) yes
C22 N21 C26 120.4(3) yes
C27 C22 N21 118.9(4) yes
C27 C22 C23 121.0(4) yes
N21 C22 C23 120.1(4) yes
C22 C23 C24 121.2(4) yes
C22 C23 H231 118.3 no
C24 C23 H231 120.5 no
C28 C24 C23 121.1(5) yes
C28 C24 C25 121.4(5) yes
C23 C24 C25 117.5(4) yes
C24 C25 C26 120.9(4) yes
C24 C25 H251 120.0 no
C26 C25 H251 119.1 no
C29 C26 C25 120.1(4) yes
C29 C26 N21 120.1(4) yes
C25 C26 N21 119.9(4) yes
C22 C27 H271 107.9 no
C22 C27 H273 110.1 no
H271 C27 H273 109.0 no
C22 C27 H272 109.5 no
H271 C27 H272 110.5 no
H273 C27 H272 109.8 no
C24 C28 H281 110.5 no
C24 C28 H282 111.1 no
H281 C28 H282 107.6 no
C24 C28 H283 111.8 no
H281 C28 H283 107.3 no
H282 C28 H283 108.4 no
C26 C29 H291 110.4 no
C26 C29 H292 112.7 no
H291 C29 H292 108.5 no
C26 C29 H293 109.6 no
H291 C29 H293 106.7 no
H292 C29 H293 108.7 no
F11 P1 F12 88.3(4) yes
F11 P1 F13 88.0(4) yes
F12 P1 F13 91.3(3) yes
F11 P1 F14 91.4(4) yes
F12 P1 F14 178.8(3) yes
F13 P1 F14 87.6(3) yes
F11 P1 F15 92.5(4) yes
F12 P1 F15 86.3(4) yes
F13 P1 F15 177.6(3) yes
F14 P1 F15 94.8(4) yes
F11 P1 F16 179.1(5) yes
F12 P1 F16 91.8(5) yes
F13 P1 F16 92.8(4) yes
F14 P1 F16 88.5(5) yes
F15 P1 F16 86.7(4) yes

loop_
_geom_bond_atom_site_label_1
_geom_bond_atom_site_label_2
_geom_bond_distance
_geom_bond_publ_flag
I1 N11 2.310(3) yes
I1 N21 2.282(3) yes
N11 C12 1.348(5) yes
N11 C16 1.359(6) yes
C12 C13 1.381(6) yes
C12 C17 1.506(6) yes
C13 C14 1.375(7) yes
C13 H131 0.925 no
C14 C15 1.383(7) yes
C14 C18 1.508(6) yes
C15 C16 1.382(6) yes
C15 H151 0.941 no
C16 C19 1.502(6) yes
C17 H171 0.952 no
C17 H173 0.972 no
C17 H172 0.972 no
C18 H181 0.943 no
C18 H182 0.962 no
C18 H183 0.960 no
C19 H193 0.955 no
C19 H192 0.960 no
C19 H191 0.969 no
N21 C22 1.354(5) yes
N21 C26 1.350(6) yes
C22 C23 1.375(6) yes
C23 C24 1.379(7) yes
C23 H231 0.926 no
C24 C25 1.378(7) yes
C25 C26 1.389(6) yes
C25 H251 0.939 no
C27 C22 1.495(6) yes
C27 H271 0.959 no
C27 H273 0.951 no
C27 H272 0.963 no
C28 C24 1.517(6) yes
C28 H281 0.976 no
C28 H282 0.967 no
C28 H283 0.957 no
C29 C26 1.496(6) yes
C29 H291 0.962 no
C29 H292 0.974 no
C29 H293 0.963 no
P1 F11 1.547(5) yes
P1 F12 1.576(6) yes
P1 F13 1.570(5) yes
P1 F14 1.550(5) yes
P1 F15 1.568(5) yes
P1 F16 1.526(5) yes
